data_4068640
loop_
_publ_author_name
'Wu, Wei'
'Xu, Li'
'Shi, Jianwu'
'Qin, Xiling'
'Wang, Hua'

_publ_section_title
;
 &#x201C;One-Pot&#x201D; Reaction Involving Ring Formation of Silole,
 Thiophene Ring-Opening Alkynylation, and S&#x2212;S Coupling
;
_journal_issue 6
_journal_name_full Organometallics
_journal_page_first 1961
_journal_paper_doi 10.1021/om800994x
_journal_volume 28
_journal_year 2009
_chemical_formula_sum 'C20 H36 S2 Si4'
_chemical_formula_weight 452.97
_chemical_name_systematic
;

 ?

;
_space_group_IT_number 61
_symmetry_cell_setting orthorhombic
_symmetry_space_group_name_Hall '-P 2ac 2ab'
_symmetry_space_group_name_H-M 'P b c a'
_atom_sites_solution_hydrogens geom
_atom_sites_solution_primary direct
_atom_sites_solution_secondary difmap
_audit_creation_method SHELXL-97
_cell_angle_alpha 90.00
_cell_angle_beta 90.00
_cell_angle_gamma 90.00
_cell_formula_units_Z 4
_cell_length_a 11.243(4)
_cell_length_b 12.036(4)
_cell_length_c 20.389(7)
_cell_measurement_reflns_used 7232
_cell_measurement_temperature 296(2)
_cell_measurement_theta_max 26.56
_cell_measurement_theta_min 2.67
_cell_volume 2759.1(16)
_computing_cell_refinement 'Bruker SMART'
_computing_data_collection 'Bruker SMART'
_computing_data_reduction 'Bruker SAINT'
_computing_molecular_graphics 'Bruker SHELXTL'
_computing_publication_material 'Bruker SHELXTL'
_computing_structure_refinement 'SHELXL-97 (Sheldrick, 1997)'
_computing_structure_solution 'SHELXS-97 (Sheldrick, 1990)'
_diffrn_ambient_temperature 296(2)
_diffrn_measured_fraction_theta_full 0.999
_diffrn_measured_fraction_theta_max 0.999
_diffrn_measurement_device_type 'CCD area detector'
_diffrn_measurement_method 'phi and omega scans'
_diffrn_radiation_monochromator graphite
_diffrn_radiation_source 'fine-focus sealed tube'
_diffrn_radiation_type MoK\a
_diffrn_radiation_wavelength 0.71073
_diffrn_reflns_av_R_equivalents 0.0309
_diffrn_reflns_av_sigmaI/netI 0.0144
_diffrn_reflns_limit_h_max 13
_diffrn_reflns_limit_h_min -13
_diffrn_reflns_limit_k_max 14
_diffrn_reflns_limit_k_min -14
_diffrn_reflns_limit_l_max 24
_diffrn_reflns_limit_l_min -24
_diffrn_reflns_number 25045
_diffrn_reflns_theta_full 25.00
_diffrn_reflns_theta_max 25.00
_diffrn_reflns_theta_min 2.00
_exptl_absorpt_coefficient_mu 0.371
_exptl_absorpt_correction_T_max 0.9534
_exptl_absorpt_correction_T_min 0.9397
_exptl_absorpt_correction_type multi-scan
_exptl_absorpt_process_details SADABS
_exptl_crystal_colour Colorless
_exptl_crystal_density_diffrn 1.091
_exptl_crystal_density_method 'not measured'
_exptl_crystal_description Block
_exptl_crystal_F_000 976
_exptl_crystal_size_max 0.17
_exptl_crystal_size_mid 0.15
_exptl_crystal_size_min 0.13
_refine_diff_density_max 0.233
_refine_diff_density_min -0.170
_refine_diff_density_rms 0.036
_refine_ls_extinction_method none
_refine_ls_goodness_of_fit_ref 1.018
_refine_ls_hydrogen_treatment constr
_refine_ls_matrix_type full
_refine_ls_number_parameters 118
_refine_ls_number_reflns 2431
_refine_ls_number_restraints 0
_refine_ls_restrained_S_all 1.018
_refine_ls_R_factor_all 0.0394
_refine_ls_R_factor_gt 0.0315
_refine_ls_shift/su_max 0.001
_refine_ls_shift/su_mean 0.000
_refine_ls_structure_factor_coef Fsqd
_refine_ls_weighting_details 'calc w=1/[\s^2^(Fo^2^)+(0.0588P)^2^+0.5920P] where P=(Fo^2^+2Fc^2^)/3'
_refine_ls_weighting_scheme calc
_refine_ls_wR_factor_gt 0.0914
_refine_ls_wR_factor_ref 0.0967
_reflns_number_gt 2043
_reflns_number_total 2431
_reflns_threshold_expression >2sigma(I)
_cod_data_source_file om800994x_si_002.cif
_cod_data_source_block njy1
_cod_depositor_comments
;
The following automatic conversions were performed:

'_symmetry_cell_setting' value 'Orthorhombic' changed to
'orthorhombic' according to
/home/saulius/struct/CIF-dictionaries/cif_core.dic dictionary named
'cif_core.dic' version 2.4.2 from
2011-04-26.

'_exptl_absorpt_correction_type' value 'Multi-scan'
changed to 'multi-scan' according to
/home/saulius/struct/CIF-dictionaries/cif_core.dic dictionary named
'cif_core.dic' version 2.4.2 from 2011-04-26.

Automatic conversion script
Id: cif_fix_values 1715 2011-07-08 13:25:40Z adriana 
;
_cod_original_cell_volume 2758.9(15)
_cod_original_sg_symbol_H-M Pbca
_cod_database_code 4068640

loop_
_symmetry_equiv_pos_as_xyz
'x, y, z'
'-x+1/2, -y, z+1/2'
'-x, y+1/2, -z+1/2'
'x+1/2, -y+1/2, -z'
'-x, -y, -z'
'x-1/2, y, -z-1/2'
'x, -y-1/2, z-1/2'
'-x-1/2, y-1/2, z'

loop_
_atom_site_label
_atom_site_type_symbol
_atom_site_fract_x
_atom_site_fract_y
_atom_site_fract_z
_atom_site_U_iso_or_equiv
_atom_site_adp_type
_atom_site_occupancy
_atom_site_symmetry_multiplicity
_atom_site_calc_flag
_atom_site_refinement_flags
S1 S 0.05781(3) 0.88599(3) 0.135573(17) 0.04999(11) Uani 1 1 d .
Si1 Si -0.14465(4) 1.04567(4) 0.18025(2) 0.05164(12) Uani 1 1 d .
Si2 Si 0.24775(4) 0.77166(4) 0.04519(2) 0.05590(13) Uani 1 1 d .
C3 C 0.05979(10) 0.94045(10) 0.01727(6) 0.0366(3) Uani 1 1 d .
C2 C -0.03154(11) 1.00594(10) 0.04831(6) 0.0356(3) Uani 1 1 d .
C4 C 0.11977(12) 0.86934(11) 0.05703(7) 0.0438(3) Uani 1 1 d .
C1 C -0.04699(11) 0.98797(11) 0.11366(7) 0.0404(3) Uani 1 1 d .
C14 C -0.1367(2) 0.94935(17) 0.25160(9) 0.0887(6) Uani 1 1 d .
H14A H -0.1860 0.9770 0.2864 0.133 Uiso 1 1 calc R
H14B H -0.0559 0.9443 0.2666 0.133 Uiso 1 1 calc R
H14C H -0.1640 0.8771 0.2386 0.133 Uiso 1 1 calc R
C11 C 0.22689(19) 0.69684(18) -0.03315(10) 0.0889(6) Uani 1 1 d .
H11A H 0.2920 0.6465 -0.0398 0.133 Uiso 1 1 calc R
H11B H 0.2242 0.7493 -0.0686 0.133 Uiso 1 1 calc R
H11C H 0.1537 0.6559 -0.0317 0.133 Uiso 1 1 calc R
C13 C -0.0872(2) 1.18453(15) 0.20407(9) 0.0818(6) Uani 1 1 d .
H13A H -0.1364 1.2151 0.2381 0.123 Uiso 1 1 calc R
H13B H -0.0884 1.2329 0.1666 0.123 Uiso 1 1 calc R
H13C H -0.0071 1.1774 0.2198 0.123 Uiso 1 1 calc R
C12 C -0.30118(17) 1.0537(2) 0.15139(11) 0.0958(7) Uani 1 1 d .
H12A H -0.3503 1.0832 0.1857 0.144 Uiso 1 1 calc R
H12B H -0.3285 0.9807 0.1399 0.144 Uiso 1 1 calc R
H12C H -0.3056 1.1012 0.1137 0.144 Uiso 1 1 calc R
C9 C 0.38802(17) 0.8525(2) 0.04405(13) 0.1033(8) Uani 1 1 d .
H9A H 0.4540 0.8030 0.0380 0.155 Uiso 1 1 calc R
H9B H 0.3969 0.8913 0.0849 0.155 Uiso 1 1 calc R
H9C H 0.3858 0.9051 0.0087 0.155 Uiso 1 1 calc R
C10 C 0.2508(2) 0.6733(2) 0.11524(11) 0.1058(8) Uani 1 1 d .
H10A H 0.3159 0.6226 0.1099 0.159 Uiso 1 1 calc R
H10B H 0.1774 0.6325 0.1166 0.159 Uiso 1 1 calc R
H10C H 0.2605 0.7140 0.1554 0.159 Uiso 1 1 calc R

loop_
_atom_site_aniso_label
_atom_site_aniso_U_11
_atom_site_aniso_U_22
_atom_site_aniso_U_33
_atom_site_aniso_U_23
_atom_site_aniso_U_13
_atom_site_aniso_U_12
S1 0.0536(2) 0.0548(2) 0.04157(19) 0.00376(15) 0.00268(15) 0.01167(17)
Si1 0.0573(2) 0.0538(2) 0.0438(2) -0.00815(17) 0.01577(18) 0.00206(19)
Si2 0.0504(2) 0.0591(3) 0.0582(3) 0.0008(2) 0.00087(19) 0.02358(19)
C3 0.0326(6) 0.0369(6) 0.0403(7) -0.0062(5) 0.0029(5) 0.0028(5)
C2 0.0324(6) 0.0338(6) 0.0407(7) -0.0063(5) 0.0031(5) 0.0010(5)
C4 0.0423(7) 0.0445(7) 0.0445(7) -0.0024(6) 0.0044(6) 0.0077(6)
C1 0.0391(7) 0.0412(7) 0.0409(7) -0.0045(6) 0.0034(6) 0.0013(6)
C14 0.1168(16) 0.0881(13) 0.0611(11) 0.0087(10) 0.0371(11) 0.0093(13)
C11 0.0868(12) 0.0919(14) 0.0880(13) -0.0287(11) -0.0048(11) 0.0400(11)
C13 0.1147(16) 0.0655(11) 0.0653(11) -0.0210(9) 0.0161(11) -0.0058(11)
C12 0.0566(10) 0.1267(18) 0.1041(16) -0.0223(14) 0.0179(11) 0.0133(12)
C9 0.0533(11) 0.1233(18) 0.133(2) -0.0146(16) -0.0021(12) 0.0116(12)
C10 0.1265(16) 0.0934(14) 0.0976(15) 0.0328(12) 0.0169(13) 0.0621(13)

loop_
_atom_type_symbol
_atom_type_description
_atom_type_scat_dispersion_real
_atom_type_scat_dispersion_imag
_atom_type_scat_source
C C 0.0033 0.0016 'International Tables Vol C Tables 4.2.6.8 and 6.1.1.4'
H H 0.0000 0.0000 'International Tables Vol C Tables 4.2.6.8 and 6.1.1.4'
Si Si 0.0817 0.0704 'International Tables Vol C Tables 4.2.6.8 and 6.1.1.4'
S S 0.1246 0.1234 'International Tables Vol C Tables 4.2.6.8 and 6.1.1.4'

loop_
_geom_angle_atom_site_label_1
_geom_angle_atom_site_label_2
_geom_angle_atom_site_label_3
_geom_angle
_geom_angle_site_symmetry_3
C4 S1 C1 96.53(7) .
C13 Si1 C12 111.46(11) .
C13 Si1 C14 109.84(10) .
C12 Si1 C14 108.97(11) .
C13 Si1 C1 108.57(8) .
C12 Si1 C1 110.10(8) .
C14 Si1 C1 107.83(8) .
C11 Si2 C9 110.67(11) .
C11 Si2 C10 110.89(11) .
C9 Si2 C10 109.21(12) .
C11 Si2 C4 108.64(8) .
C9 Si2 C4 109.00(9) .
C10 Si2 C4 108.37(8) .
C4 C3 C2 115.87(12) .
C4 C3 C2 153.82(12) 5_575
C2 C3 C2 90.31(10) 5_575
C1 C2 C3 115.73(12) .
C1 C2 C3 154.56(12) 5_575
C3 C2 C3 89.69(10) 5_575
C3 C4 S1 105.97(10) .
C3 C4 Si2 134.41(10) .
S1 C4 Si2 119.56(8) .
C2 C1 S1 105.90(9) .
C2 C1 Si1 136.32(11) .
S1 C1 Si1 117.76(8) .
Si1 C14 H14A 109.5 .
Si1 C14 H14B 109.5 .
H14A C14 H14B 109.5 .
Si1 C14 H14C 109.5 .
H14A C14 H14C 109.5 .
H14B C14 H14C 109.5 .
Si2 C11 H11A 109.5 .
Si2 C11 H11B 109.5 .
H11A C11 H11B 109.5 .
Si2 C11 H11C 109.5 .
H11A C11 H11C 109.5 .
H11B C11 H11C 109.5 .
Si1 C13 H13A 109.5 .
Si1 C13 H13B 109.5 .
H13A C13 H13B 109.5 .
Si1 C13 H13C 109.5 .
H13A C13 H13C 109.5 .
H13B C13 H13C 109.5 .
Si1 C12 H12A 109.5 .
Si1 C12 H12B 109.5 .
H12A C12 H12B 109.5 .
Si1 C12 H12C 109.5 .
H12A C12 H12C 109.5 .
H12B C12 H12C 109.5 .
Si2 C9 H9A 109.5 .
Si2 C9 H9B 109.5 .
H9A C9 H9B 109.5 .
Si2 C9 H9C 109.5 .
H9A C9 H9C 109.5 .
H9B C9 H9C 109.5 .
Si2 C10 H10A 109.5 .
Si2 C10 H10B 109.5 .
H10A C10 H10B 109.5 .
Si2 C10 H10C 109.5 .
H10A C10 H10C 109.5 .
H10B C10 H10C 109.5 .

loop_
_geom_bond_atom_site_label_1
_geom_bond_atom_site_label_2
_geom_bond_distance
_geom_bond_site_symmetry_2
S1 C4 1.7578(14) .
S1 C1 1.7590(14) .
Si1 C13 1.8564(19) .
Si1 C12 1.858(2) .
Si1 C14 1.862(2) .
Si1 C1 1.8791(14) .
Si2 C11 1.848(2) .
Si2 C9 1.853(2) .
Si2 C10 1.855(2) .
Si2 C4 1.8737(14) .
C3 C4 1.3581(18) .
C3 C2 1.4408(17) .
C3 C2 1.5183(18) 5_575
C2 C1 1.3610(19) .
C2 C3 1.5183(18) 5_575
C14 H14A 0.9600 .
C14 H14B 0.9600 .
C14 H14C 0.9600 .
C11 H11A 0.9600 .
C11 H11B 0.9600 .
C11 H11C 0.9600 .
C13 H13A 0.9600 .
C13 H13B 0.9600 .
C13 H13C 0.9600 .
C12 H12A 0.9600 .
C12 H12B 0.9600 .
C12 H12C 0.9600 .
C9 H9A 0.9600 .
C9 H9B 0.9600 .
C9 H9C 0.9600 .
C10 H10A 0.9600 .
C10 H10B 0.9600 .
C10 H10C 0.9600 .

loop_
_geom_torsion_atom_site_label_1
_geom_torsion_atom_site_label_2
_geom_torsion_atom_site_label_3
_geom_torsion_atom_site_label_4
_geom_torsion
_geom_torsion_site_symmetry_1
_geom_torsion_site_symmetry_4
C4 C3 C2 C1 -0.39(17) . .
C2 C3 C2 C1 179.03(14) 5_575 .
C4 C3 C2 C3 -179.43(14) . 5_575
C2 C3 C2 C3 0.0 5_575 5_575
C2 C3 C4 S1 0.27(14) . .
C2 C3 C4 S1 -178.4(2) 5_575 .
C2 C3 C4 Si2 -176.73(11) . .
C2 C3 C4 Si2 4.6(4) 5_575 .
C1 S1 C4 C3 -0.09(11) . .
C1 S1 C4 Si2 177.44(8) . .
C11 Si2 C4 C3 -42.96(17) . .
C9 Si2 C4 C3 77.72(17) . .
C10 Si2 C4 C3 -163.53(16) . .
C11 Si2 C4 S1 140.36(11) . .
C9 Si2 C4 S1 -98.96(11) . .
C10 Si2 C4 S1 19.79(13) . .
C3 C2 C1 S1 0.28(14) . .
C3 C2 C1 S1 178.0(2) 5_575 .
C3 C2 C1 Si1 178.55(11) . .
C3 C2 C1 Si1 -3.7(4) 5_575 .
C4 S1 C1 C2 -0.11(11) . .
C4 S1 C1 Si1 -178.76(8) . .
C13 Si1 C1 C2 -75.70(17) . .
C12 Si1 C1 C2 46.57(18) . .
C14 Si1 C1 C2 165.34(16) . .
C13 Si1 C1 S1 102.42(10) . .
C12 Si1 C1 S1 -135.31(11) . .
C14 Si1 C1 S1 -16.54(12) . .
